data_7133134
loop_
_publ_author_name
'Liu, Hongjian'
'Jiang, Huanfeng'
'Qi, Chaorong'

_publ_section_title
;
 Macrocyclization of carbon dioxide with 3-triflyloxybenzynes and
 tetrahydrofuran: straightforward access to 14-membered macrolactones.
;
_journal_issue 52
_journal_name_full 'Chemical communications (Cambridge, England)'
_journal_page_first 6639
_journal_page_last 6642
_journal_paper_doi 10.1039/d4cc01229a
_journal_volume 60
_journal_year 2024
_chemical_absolute_configuration rm
_chemical_formula_moiety 'C18 H23 F3 O7 S'
_chemical_formula_sum 'C18 H23 F3 O7 S'
_chemical_formula_weight 440.42
_space_group_crystal_system orthorhombic
_space_group_IT_number 19
_space_group_name_Hall 'P 2ac 2ab'
_space_group_name_H-M_alt 'P 21 21 21'
_atom_sites_solution_hydrogens geom
_atom_sites_solution_primary dual
_audit_creation_date 2021-02-01
_audit_creation_method
;
Olex2 1.2
(compiled 2018.05.29 svn.r3508 for OlexSys, GUI svn.r5506)
;
_audit_update_record
;
2024-03-12 deposited with the CCDC.	2024-06-02 downloaded from the CCDC.
;
_cell_angle_alpha 90
_cell_angle_beta 90
_cell_angle_gamma 90
_cell_formula_units_Z 4
_cell_length_a 8.8302(5)
_cell_length_b 11.4492(6)
_cell_length_c 20.2930(10)
_cell_measurement_reflns_used 2868
_cell_measurement_temperature 170
_cell_measurement_theta_max 24.642
_cell_measurement_theta_min 2.515
_cell_volume 2051.60(19)
_computing_cell_refinement 'SAINT V8.40A (?, 2016)'
_computing_data_reduction 'SAINT V8.40A (?, 2016)'
_computing_molecular_graphics 'Olex2 (Dolomanov et al., 2009)'
_computing_publication_material 'Olex2 (Dolomanov et al., 2009)'
_computing_structure_refinement 'ShelXL (Sheldrick, 2015)'
_computing_structure_solution 'ShelXT (Sheldrick, 2015)'
_diffrn_ambient_temperature 170.0
_diffrn_measured_fraction_theta_full 0.999
_diffrn_measured_fraction_theta_max 0.998
_diffrn_measurement_device_type 'D8 VENTURE'
_diffrn_measurement_method '\f and \w scans'
_diffrn_radiation_type MoK\a
_diffrn_radiation_wavelength 0.71073
_diffrn_reflns_av_R_equivalents 0.0569
_diffrn_reflns_av_unetI/netI 0.0763
_diffrn_reflns_Laue_measured_fraction_full 0.999
_diffrn_reflns_Laue_measured_fraction_max 0.998
_diffrn_reflns_limit_h_max 10
_diffrn_reflns_limit_h_min -11
_diffrn_reflns_limit_k_max 14
_diffrn_reflns_limit_k_min -14
_diffrn_reflns_limit_l_max 21
_diffrn_reflns_limit_l_min -25
_diffrn_reflns_number 10948
_diffrn_reflns_point_group_measured_fraction_full 0.995
_diffrn_reflns_point_group_measured_fraction_max 0.990
_diffrn_reflns_theta_full 25.242
_diffrn_reflns_theta_max 26.383
_diffrn_reflns_theta_min 2.042
_diffrn_standards_number 0
_exptl_absorpt_coefficient_mu 0.221
_exptl_absorpt_correction_T_max 0.7454
_exptl_absorpt_correction_T_min 0.6494
_exptl_absorpt_correction_type multi-scan
_exptl_absorpt_process_details
'SADABS-2016/2 (Bruker,2016/2) was used for absorption correction. wR2(int) was 0.1249 before and 0.0580 after correction. The Ratio of minimum to maximum transmission is 0.8712. The \l/2 correction factor is Not present.'
_exptl_crystal_colour colourless
_exptl_crystal_colour_primary colourless
_exptl_crystal_density_diffrn 1.426
_exptl_crystal_description block
_exptl_crystal_F_000 920
_exptl_crystal_size_max 0.15
_exptl_crystal_size_mid 0.08
_exptl_crystal_size_min 0.05
_refine_diff_density_max 0.210
_refine_diff_density_min -0.313
_refine_diff_density_rms 0.051
_refine_ls_abs_structure_details
;
 Flack x determined using 875 quotients [(I+)-(I-)]/[(I+)+(I-)]
 (Parsons, Flack and Wagner, Acta Cryst. B69 (2013) 249-259).
;
_refine_ls_abs_structure_Flack 0.04(8)
_refine_ls_extinction_method none
_refine_ls_goodness_of_fit_ref 1.039
_refine_ls_hydrogen_treatment constr
_refine_ls_matrix_type full
_refine_ls_number_parameters 263
_refine_ls_number_reflns 4158
_refine_ls_number_restraints 0
_refine_ls_restrained_S_all 1.039
_refine_ls_R_factor_all 0.0850
_refine_ls_R_factor_gt 0.0479
_refine_ls_shift/su_max 0.000
_refine_ls_shift/su_mean 0.000
_refine_ls_structure_factor_coef Fsqd
_refine_ls_weighting_details 'w=1/[\s^2^(Fo^2^)+(0.0373P)^2^+0.1806P] where P=(Fo^2^+2Fc^2^)/3'
_refine_ls_weighting_scheme calc
_refine_ls_wR_factor_gt 0.0869
_refine_ls_wR_factor_ref 0.1054
_reflns_Friedel_coverage 0.735
_reflns_Friedel_fraction_full 0.989
_reflns_Friedel_fraction_max 0.980
_reflns_number_gt 2990
_reflns_number_total 4158
_reflns_threshold_expression 'I > 2\s(I)'
_cod_data_source_file d4cc01229a2.cif
_cod_data_source_block et_0m
_cod_depositor_comments 'Adding full bibliography for 7133133--7133135.cif.'
_cod_database_code 7133134
_shelx_shelxl_version_number 2018/3
_shelx_space_group_comment
;
The symmetry employed for this shelxl refinement is uniquely defined
by the following loop, which should always be used as a source of
symmetry information in preference to the above space-group names.
They are only intended as comments.
;
_shelx_estimated_absorpt_t_max 0.989
_shelx_estimated_absorpt_t_min 0.968
_olex2_refinement_description
;
1. Fixed Uiso
 At 1.2 times of:
  All C(H) groups, All C(H,H) groups
 At 1.5 times of:
  All C(H,H,H) groups
2.a Secondary CH2 refined with riding coordinates:
 C12(H12A,H12B), C9(H9A,H9B), C4(H4A,H4B), C2(H2A,H2B), C8(H8A,H8B), C3(H3A,
 H3B), C6(H6A,H6B), C7(H7A,H7B), C5(H5A,H5B)
2.b Aromatic/amide H refined with riding coordinates:
 C17(H17), C14(H14)
2.c Idealised Me refined as rotating group:
 C13(H13A,H13B,H13C)
;
_olex2_submission_special_instructions 'No special instructions were received'

loop_
_space_group_symop_operation_xyz
'x, y, z'
'-x+1/2, -y, z+1/2'
'-x, y+1/2, -z+1/2'
'x+1/2, -y+1/2, -z'

loop_
_atom_site_label
_atom_site_type_symbol
_atom_site_fract_x
_atom_site_fract_y
_atom_site_fract_z
_atom_site_U_iso_or_equiv
_atom_site_adp_type
_atom_site_occupancy
_atom_site_site_symmetry_order
_atom_site_calc_flag
_atom_site_refinement_flags_posn
_atom_site_refinement_flags_adp
_atom_site_refinement_flags_occupancy
_atom_site_disorder_assembly
_atom_site_disorder_group
S1 S 0.81907(12) 0.46163(9) 0.53154(5) 0.0347(3) Uani 1 1 d . . . . .
O5 O 0.6548(3) 0.6706(2) 0.59842(14) 0.0326(7) Uani 1 1 d . . . . .
O3 O 0.9282(3) 0.5449(2) 0.57102(12) 0.0296(7) Uani 1 1 d . . . . .
O6 O 0.7857(3) 0.7331(2) 0.77246(13) 0.0309(7) Uani 1 1 d . . . . .
O7 O 0.3983(3) 0.7612(2) 0.68585(14) 0.0383(7) Uani 1 1 d . . . . .
F3 F 1.0496(4) 0.3182(2) 0.53969(14) 0.0624(8) Uani 1 1 d . . . . .
O4 O 0.7869(4) 0.8260(2) 0.63380(14) 0.0405(8) Uani 1 1 d . . . . .
O2 O 0.7296(4) 0.3927(2) 0.57451(14) 0.0427(8) Uani 1 1 d . . . . .
O1 O 0.7584(4) 0.5258(3) 0.47821(14) 0.0475(8) Uani 1 1 d . . . . .
F1 F 0.8894(4) 0.2809(2) 0.46310(15) 0.0741(10) Uani 1 1 d . . . . .
F2 F 1.0446(4) 0.4231(3) 0.45259(15) 0.0747(10) Uani 1 1 d . . . . .
C15 C 0.8508(4) 0.6352(3) 0.67234(19) 0.0257(9) Uani 1 1 d . . . . .
C16 C 0.9290(4) 0.5455(3) 0.64174(17) 0.0254(9) Uani 1 1 d . . . . .
C1 C 0.7625(5) 0.7229(3) 0.63381(19) 0.0292(9) Uani 1 1 d . . . . .
C17 C 1.0169(5) 0.4671(3) 0.67559(19) 0.0309(9) Uani 1 1 d . . . . .
H17 H 1.069023 0.406400 0.653121 0.037 Uiso 1 1 calc R . . . .
C11 C 0.9517(5) 0.5666(3) 0.77702(19) 0.0292(9) Uani 1 1 d . . . . .
C10 C 0.8633(5) 0.6438(3) 0.7408(2) 0.0260(9) Uani 1 1 d . . . . .
C14 C 1.0276(5) 0.4785(3) 0.7430(2) 0.0300(10) Uani 1 1 d . . . . .
H14 H 1.088485 0.424868 0.766937 0.036 Uiso 1 1 calc R . . . .
C12 C 0.9736(5) 0.5777(3) 0.8506(2) 0.0372(11) Uani 1 1 d . . . . .
H12A H 0.957035 0.500649 0.871512 0.045 Uiso 1 1 calc R . . . .
H12B H 0.897170 0.632510 0.868499 0.045 Uiso 1 1 calc R . . . .
C9 C 0.6336(4) 0.7004(3) 0.7916(2) 0.0335(10) Uani 1 1 d . . . . .
H9A H 0.637351 0.639961 0.826444 0.040 Uiso 1 1 calc R . . . .
H9B H 0.578635 0.667861 0.753257 0.040 Uiso 1 1 calc R . . . .
C4 C 0.3251(5) 0.6339(4) 0.5981(2) 0.0421(11) Uani 1 1 d . . . . .
H4A H 0.234506 0.593462 0.580717 0.051 Uiso 1 1 calc R . . . .
H4B H 0.385504 0.575660 0.622845 0.051 Uiso 1 1 calc R . . . .
C2 C 0.5578(5) 0.7466(4) 0.5586(2) 0.0387(11) Uani 1 1 d . . . . .
H2A H 0.612119 0.772035 0.518445 0.046 Uiso 1 1 calc R . . . .
H2B H 0.528649 0.816744 0.584135 0.046 Uiso 1 1 calc R . . . .
C8 C 0.5525(6) 0.8075(3) 0.8169(2) 0.0409(11) Uani 1 1 d . . . . .
H8A H 0.619272 0.847662 0.848871 0.049 Uiso 1 1 calc R . . . .
H8B H 0.460699 0.782059 0.840994 0.049 Uiso 1 1 calc R . . . .
C3 C 0.4191(5) 0.6773(4) 0.5402(2) 0.0443(11) Uani 1 1 d . . . . .
H3A H 0.451148 0.609027 0.513771 0.053 Uiso 1 1 calc R . . . .
H3B H 0.353822 0.726532 0.511914 0.053 Uiso 1 1 calc R . . . .
C6 C 0.3661(5) 0.8601(4) 0.7254(2) 0.0472(13) Uani 1 1 d . . . . .
H6A H 0.281972 0.841895 0.756010 0.057 Uiso 1 1 calc R . . . .
H6B H 0.334259 0.926094 0.697084 0.057 Uiso 1 1 calc R . . . .
C18 C 0.9603(7) 0.3652(4) 0.4947(2) 0.0500(13) Uani 1 1 d . . . . .
C7 C 0.5059(6) 0.8943(4) 0.7644(2) 0.0462(13) Uani 1 1 d . . . . .
H7A H 0.591330 0.904512 0.733392 0.055 Uiso 1 1 calc R . . . .
H7B H 0.487014 0.970664 0.785756 0.055 Uiso 1 1 calc R . . . .
C5 C 0.2741(5) 0.7273(4) 0.6454(2) 0.0448(12) Uani 1 1 d . . . . .
H5A H 0.236074 0.795643 0.620500 0.054 Uiso 1 1 calc R . . . .
H5B H 0.190639 0.697176 0.673170 0.054 Uiso 1 1 calc R . . . .
C13 C 1.1320(5) 0.6218(4) 0.8683(3) 0.0534(14) Uani 1 1 d . . . . .
H13A H 1.208081 0.569012 0.849619 0.080 Uiso 1 1 calc GR . . . .
H13B H 1.143008 0.624140 0.916327 0.080 Uiso 1 1 calc GR . . . .
H13C H 1.146284 0.700407 0.850255 0.080 Uiso 1 1 calc GR . . . .

loop_
_atom_site_aniso_label
_atom_site_aniso_U_11
_atom_site_aniso_U_22
_atom_site_aniso_U_33
_atom_site_aniso_U_23
_atom_site_aniso_U_13
_atom_site_aniso_U_12
S1 0.0354(6) 0.0390(5) 0.0296(5) -0.0026(5) -0.0014(5) -0.0028(5)
O5 0.0223(16) 0.0364(15) 0.0392(17) 0.0023(13) -0.0069(14) 0.0001(13)
O3 0.0304(17) 0.0353(14) 0.0231(14) -0.0018(12) 0.0005(12) -0.0039(14)
O6 0.0312(17) 0.0258(13) 0.0358(16) -0.0023(12) 0.0011(13) 0.0000(13)
O7 0.0308(17) 0.0419(16) 0.0423(17) 0.0005(14) -0.0035(15) 0.0034(14)
F3 0.069(2) 0.0628(16) 0.0553(18) -0.0104(15) 0.0006(17) 0.0268(16)
O4 0.045(2) 0.0330(15) 0.0437(18) 0.0076(13) -0.0095(16) -0.0037(15)
O2 0.042(2) 0.0451(16) 0.0405(17) -0.0006(14) 0.0053(16) -0.0142(16)
O1 0.054(2) 0.0540(18) 0.0345(16) 0.0017(15) -0.0120(16) 0.0035(17)
F1 0.097(3) 0.0632(18) 0.0619(19) -0.0350(17) -0.002(2) 0.0021(18)
F2 0.080(2) 0.081(2) 0.063(2) 0.0025(17) 0.0377(19) 0.0082(19)
C15 0.021(2) 0.0267(19) 0.029(2) 0.0025(16) -0.0026(18) -0.0021(17)
C16 0.021(2) 0.0325(19) 0.023(2) 0.0010(17) -0.0011(17) -0.0036(19)
C1 0.025(2) 0.035(2) 0.028(2) 0.0018(18) 0.0009(19) -0.002(2)
C17 0.025(2) 0.0311(19) 0.037(2) 0.0006(19) 0.001(2) 0.000(2)
C11 0.024(2) 0.034(2) 0.029(2) 0.0032(17) -0.0025(19) -0.0048(19)
C10 0.021(2) 0.0260(19) 0.031(2) -0.0002(16) 0.0007(18) -0.0042(17)
C14 0.023(2) 0.031(2) 0.037(2) 0.0039(18) -0.0055(19) 0.0010(19)
C12 0.041(3) 0.039(2) 0.031(2) 0.0000(19) -0.007(2) 0.002(2)
C9 0.024(2) 0.035(2) 0.041(2) 0.0023(19) 0.004(2) -0.0015(18)
C4 0.033(3) 0.048(3) 0.046(3) 0.006(2) -0.011(2) -0.007(2)
C2 0.025(2) 0.054(3) 0.037(2) 0.019(2) -0.005(2) 0.005(2)
C8 0.043(3) 0.038(2) 0.043(3) -0.007(2) 0.006(2) 0.009(2)
C3 0.030(3) 0.064(3) 0.039(3) 0.006(2) -0.007(2) 0.000(2)
C6 0.047(3) 0.040(3) 0.055(3) 0.000(2) 0.002(3) 0.019(2)
C18 0.060(4) 0.056(3) 0.035(3) -0.002(2) 0.006(3) 0.002(3)
C7 0.053(3) 0.034(2) 0.051(3) -0.006(2) -0.005(3) 0.006(2)
C5 0.025(3) 0.060(3) 0.050(3) 0.011(2) -0.003(2) -0.002(2)
C13 0.045(3) 0.058(3) 0.057(3) -0.017(3) -0.021(3) 0.004(3)

loop_
_atom_type_symbol
_atom_type_description
_atom_type_scat_dispersion_real
_atom_type_scat_dispersion_imag
_atom_type_scat_source
C C 0.0033 0.0016 'International Tables Vol C Tables 4.2.6.8 and 6.1.1.4'
H H 0.0000 0.0000 'International Tables Vol C Tables 4.2.6.8 and 6.1.1.4'
F F 0.0171 0.0103 'International Tables Vol C Tables 4.2.6.8 and 6.1.1.4'
O O 0.0106 0.0060 'International Tables Vol C Tables 4.2.6.8 and 6.1.1.4'
S S 0.1246 0.1234 'International Tables Vol C Tables 4.2.6.8 and 6.1.1.4'

loop_
_geom_angle_atom_site_label_1
_geom_angle_atom_site_label_2
_geom_angle_atom_site_label_3
_geom_angle
_geom_angle_site_symmetry_1
_geom_angle_site_symmetry_3
_geom_angle_publ_flag
O3 S1 C18 99.0(2) . . ?
O2 S1 O3 111.44(16) . . ?
O2 S1 C18 107.2(2) . . ?
O1 S1 O3 107.86(17) . . ?
O1 S1 O2 123.3(2) . . ?
O1 S1 C18 105.1(2) . . ?
C1 O5 C2 116.6(3) . . ?
C16 O3 S1 121.0(2) . . ?
C10 O6 C9 113.1(3) . . ?
C6 O7 C5 113.0(3) . . ?
C16 C15 C1 121.6(3) . . ?
C16 C15 C10 117.3(3) . . ?
C10 C15 C1 121.0(3) . . ?
C15 C16 O3 116.7(3) . . ?
C17 C16 O3 120.0(3) . . ?
C17 C16 C15 122.9(3) . . ?
O5 C1 C15 110.7(3) . . ?
O4 C1 O5 124.7(4) . . ?
O4 C1 C15 124.6(4) . . ?
C16 C17 H17 120.8 . . ?
C16 C17 C14 118.3(4) . . ?
C14 C17 H17 120.8 . . ?
C10 C11 C14 117.9(3) . . ?
C10 C11 C12 122.7(4) . . ?
C14 C11 C12 119.3(4) . . ?
O6 C10 C15 118.2(3) . . ?
O6 C10 C11 120.1(3) . . ?
C11 C10 C15 121.7(4) . . ?
C17 C14 C11 121.9(4) . . ?
C17 C14 H14 119.1 . . ?
C11 C14 H14 119.1 . . ?
C11 C12 H12A 109.2 . . ?
C11 C12 H12B 109.2 . . ?
C11 C12 C13 112.1(4) . . ?
H12A C12 H12B 107.9 . . ?
C13 C12 H12A 109.2 . . ?
C13 C12 H12B 109.2 . . ?
O6 C9 H9A 109.9 . . ?
O6 C9 H9B 109.9 . . ?
O6 C9 C8 108.8(3) . . ?
H9A C9 H9B 108.3 . . ?
C8 C9 H9A 109.9 . . ?
C8 C9 H9B 109.9 . . ?
H4A C4 H4B 107.5 . . ?
C3 C4 H4A 108.5 . . ?
C3 C4 H4B 108.5 . . ?
C5 C4 H4A 108.5 . . ?
C5 C4 H4B 108.5 . . ?
C5 C4 C3 115.0(4) . . ?
O5 C2 H2A 110.2 . . ?
O5 C2 H2B 110.2 . . ?
O5 C2 C3 107.4(3) . . ?
H2A C2 H2B 108.5 . . ?
C3 C2 H2A 110.2 . . ?
C3 C2 H2B 110.2 . . ?
C9 C8 H8A 108.5 . . ?
C9 C8 H8B 108.5 . . ?
C9 C8 C7 115.0(4) . . ?
H8A C8 H8B 107.5 . . ?
C7 C8 H8A 108.5 . . ?
C7 C8 H8B 108.5 . . ?
C4 C3 H3A 108.5 . . ?
C4 C3 H3B 108.5 . . ?
C2 C3 C4 115.1(4) . . ?
C2 C3 H3A 108.5 . . ?
C2 C3 H3B 108.5 . . ?
H3A C3 H3B 107.5 . . ?
O7 C6 H6A 109.7 . . ?
O7 C6 H6B 109.7 . . ?
O7 C6 C7 109.8(4) . . ?
H6A C6 H6B 108.2 . . ?
C7 C6 H6A 109.7 . . ?
C7 C6 H6B 109.7 . . ?
F3 C18 S1 111.8(3) . . ?
F1 C18 S1 108.5(4) . . ?
F1 C18 F3 108.8(4) . . ?
F2 C18 S1 110.4(3) . . ?
F2 C18 F3 108.5(5) . . ?
F2 C18 F1 108.8(4) . . ?
C8 C7 C6 114.8(4) . . ?
C8 C7 H7A 108.6 . . ?
C8 C7 H7B 108.6 . . ?
C6 C7 H7A 108.6 . . ?
C6 C7 H7B 108.6 . . ?
H7A C7 H7B 107.5 . . ?
O7 C5 C4 109.3(4) . . ?
O7 C5 H5A 109.8 . . ?
O7 C5 H5B 109.8 . . ?
C4 C5 H5A 109.8 . . ?
C4 C5 H5B 109.8 . . ?
H5A C5 H5B 108.3 . . ?
C12 C13 H13A 109.5 . . ?
C12 C13 H13B 109.5 . . ?
C12 C13 H13C 109.5 . . ?
H13A C13 H13B 109.5 . . ?
H13A C13 H13C 109.5 . . ?
H13B C13 H13C 109.5 . . ?

loop_
_geom_bond_atom_site_label_1
_geom_bond_atom_site_label_2
_geom_bond_distance
_geom_bond_site_symmetry_2
_geom_bond_publ_flag
S1 O3 1.574(3) . ?
S1 O2 1.417(3) . ?
S1 O1 1.414(3) . ?
S1 C18 1.825(5) . ?
O5 C1 1.333(5) . ?
O5 C2 1.464(5) . ?
O3 C16 1.435(4) . ?
O6 C10 1.388(4) . ?
O6 C9 1.448(5) . ?
O7 C6 1.417(5) . ?
O7 C5 1.425(5) . ?
F3 C18 1.320(5) . ?
O4 C1 1.200(4) . ?
F1 C18 1.318(6) . ?
F2 C18 1.313(5) . ?
C15 C16 1.384(5) . ?
C15 C1 1.493(5) . ?
C15 C10 1.398(5) . ?
C16 C17 1.371(5) . ?
C17 H17 0.9500 . ?
C17 C14 1.377(5) . ?
C11 C10 1.389(5) . ?
C11 C14 1.394(5) . ?
C11 C12 1.512(5) . ?
C14 H14 0.9500 . ?
C12 H12A 0.9900 . ?
C12 H12B 0.9900 . ?
C12 C13 1.529(6) . ?
C9 H9A 0.9900 . ?
C9 H9B 0.9900 . ?
C9 C8 1.509(5) . ?
C4 H4A 0.9900 . ?
C4 H4B 0.9900 . ?
C4 C3 1.521(6) . ?
C4 C5 1.504(6) . ?
C2 H2A 0.9900 . ?
C2 H2B 0.9900 . ?
C2 C3 1.506(6) . ?
C8 H8A 0.9900 . ?
C8 H8B 0.9900 . ?
C8 C7 1.513(6) . ?
C3 H3A 0.9900 . ?
C3 H3B 0.9900 . ?
C6 H6A 0.9900 . ?
C6 H6B 0.9900 . ?
C6 C7 1.518(6) . ?
C7 H7A 0.9900 . ?
C7 H7B 0.9900 . ?
C5 H5A 0.9900 . ?
C5 H5B 0.9900 . ?
C13 H13A 0.9800 . ?
C13 H13B 0.9800 . ?
C13 H13C 0.9800 . ?
